data_2222950
loop_
_publ_author_name
'Luo, Shuping'
'Zhang, Guangcun'
'Zhang, Shuai'
'Wang, Yifeng'
'Zhang, Wei'

_publ_section_title
;
 (2<i>R</i>,4<i>R</i>)-2-Hydroxy-4-(2-methoxyphenyl)bicyclo[3.3.1]nonan-9-one
;
_journal_coeditor_code ZL2227
_journal_issue 8
_journal_name_full 'Acta Crystallographica Section E'
_journal_page_first o2012
_journal_paper_doi 10.1107/S1600536809028980
_journal_volume 65
_journal_year 2009
_chemical_formula_iupac 'C16 H20 O3'
_chemical_formula_moiety 'C16 H20 O3'
_chemical_formula_sum 'C16 H20 O3'
_chemical_formula_weight 260.33
_chemical_name_systematic
;
(2<i>R</i>,4<i>R</i>)-2-Hydroxy-4-(2-methoxyphenyl)bicyclo[3.3.1]nonan-9-one
;
_space_group_IT_number 19
_symmetry_cell_setting orthorhombic
_symmetry_space_group_name_Hall 'P 2ac 2ab'
_symmetry_space_group_name_H-M 'P 21 21 21'
_cell_angle_alpha 90.0000
_cell_angle_beta 90.0000
_cell_angle_gamma 90.0000
_cell_formula_units_Z 4
_cell_length_a 6.9378(5)
_cell_length_b 12.5291(11)
_cell_length_c 16.0726(14)
_cell_measurement_reflns_used 8871
_cell_measurement_temperature 296.0(10)
_cell_measurement_theta_max 27.4
_cell_measurement_theta_min 3.0
_cell_volume 1397.1(2)
_computing_cell_refinement 'PROCESS-AUTO (Rigaku, 2006)'
_computing_data_collection 'PROCESS-AUTO (Rigaku, 2006)'
_computing_data_reduction 'CrystalStructure (Rigaku/MSC, 2004), and Larson (1970)'
_computing_molecular_graphics 'ORTEP-3 for windows (Farrugia, 1997)'
_computing_publication_material 'CrystalStructure (Rigaku/MSC, 2004)'
_computing_structure_refinement 'CRYSTALS (Watkin <i>et al.</i>, 1996)'
_computing_structure_solution 'SIR97 (Altomare <i>et al.</i>,  1999)'
_diffrn_detector_area_resol_mean 10.00
_diffrn_measured_fraction_theta_full 0.992
_diffrn_measured_fraction_theta_max 0.997
_diffrn_measurement_device_type 'Rigaku R-AXIS RAPID'
_diffrn_measurement_method \w
_diffrn_radiation_type 'Mo K\a'
_diffrn_radiation_wavelength 0.71075
_diffrn_reflns_av_R_equivalents 0.034
_diffrn_reflns_limit_h_max 8
_diffrn_reflns_limit_h_min -8
_diffrn_reflns_limit_k_max 16
_diffrn_reflns_limit_k_min -16
_diffrn_reflns_limit_l_max 20
_diffrn_reflns_limit_l_min -20
_diffrn_reflns_number 13314
_diffrn_reflns_theta_full 27.50
_diffrn_reflns_theta_max 27.44
_exptl_absorpt_coefficient_mu 0.084
_exptl_absorpt_correction_T_max 0.976
_exptl_absorpt_correction_T_min 0.945
_exptl_absorpt_correction_type multi-scan
_exptl_absorpt_process_details '(ABSCOR; Higashi, 1995)'
_exptl_crystal_colour colorless
_exptl_crystal_density_diffrn 1.238
_exptl_crystal_density_method 'not measured'
_exptl_crystal_description chunk
_exptl_crystal_F_000 560.00
_exptl_crystal_size_max 0.47
_exptl_crystal_size_mid 0.32
_exptl_crystal_size_min 0.29
_refine_diff_density_max 0.16
_refine_diff_density_min -0.13
_refine_ls_extinction_coef 65E1(3)
_refine_ls_extinction_method 'Larson (1970), equation 22'
_refine_ls_goodness_of_fit_ref 1.002
_refine_ls_hydrogen_treatment constr
_refine_ls_number_parameters 173
_refine_ls_number_reflns 1840
_refine_ls_R_factor_gt 0.0316
_refine_ls_shift/su_max 0.0000
_refine_ls_structure_factor_coef Fsqd
_refine_ls_weighting_details 'w = 1/[1.01\s(Fo^2^)]/(4Fo^2^)'
_refine_ls_weighting_scheme calc
_refine_ls_wR_factor_ref 0.0610
_reflns_number_gt 1211
_reflns_number_total 1840
_reflns_threshold_expression F^2^>2\s(F^2^)
_cod_data_source_file zl2227.cif
_cod_data_source_block I
_cod_database_code 2222950
_cod_database_fobs_code 2222950

loop_
_symmetry_equiv_pos_site_id
_symmetry_equiv_pos_as_xyz
1 +X,+Y,+Z
2 1/2+X,1/2-Y,-Z
3 -X,1/2+Y,1/2-Z
4 1/2-X,-Y,1/2+Z

loop_
_atom_site_type_symbol
_atom_site_label
_atom_site_fract_x
_atom_site_fract_y
_atom_site_fract_z
_atom_site_U_iso_or_equiv
_atom_site_adp_type
_atom_site_calc_flag
_atom_site_refinement_flags
_atom_site_occupancy
_atom_site_disorder_assembly
_atom_site_disorder_group
O O1 0.3084(2) -0.19303(10) 0.07830(9) 0.0638(4) Uani d . 1.00 . .
O O2 -0.1217(2) -0.10943(12) 0.00114(9) 0.0622(4) Uani d . 1.00 . .
O O3 -0.10291(19) 0.08144(11) 0.23327(8) 0.0593(4) Uani d . 1.00 . .
C C1 0.1869(2) 0.03037(14) 0.12399(11) 0.0390(5) Uani d . 1.00 . .
C C2 0.3817(2) -0.00912(14) 0.09036(12) 0.0457(5) Uani d . 1.00 . .
C C3 0.3617(2) -0.10201(16) 0.02981(12) 0.0476(5) Uani d . 1.00 . .
C C4 0.2100(2) -0.08335(16) -0.03793(12) 0.0472(5) Uani d . 1.00 . .
C C5 0.2559(3) 0.00623(18) -0.10098(12) 0.0601(6) Uani d . 1.00 . .
C C6 0.2481(3) 0.11937(17) -0.06523(13) 0.0657(7) Uani d . 1.00 . .
C C7 0.0787(3) 0.13738(16) -0.00841(12) 0.0599(6) Uani d . 1.00 . .
C C8 0.0362(2) 0.04651(14) 0.05297(12) 0.0433(5) Uani d . 1.00 . .
C C9 0.0240(2) -0.05569(16) 0.00463(12) 0.0440(5) Uani d . 1.00 . .
C C10 0.1996(2) 0.12898(14) 0.17882(11) 0.0388(5) Uani d . 1.00 . .
C C11 0.3544(2) 0.19787(16) 0.17853(12) 0.0519(6) Uani d . 1.00 . .
C C12 0.3625(3) 0.28667(17) 0.23012(12) 0.0653(7) Uani d . 1.00 . .
C C13 0.2124(3) 0.30819(18) 0.28234(13) 0.0632(7) Uani d . 1.00 . .
C C14 0.0528(3) 0.24199(16) 0.28470(12) 0.0527(6) Uani d . 1.00 . .
C C15 0.0475(2) 0.15310(14) 0.23345(12) 0.0437(5) Uani d . 1.00 . .
C C16 -0.2463(2) 0.0914(2) 0.29575(13) 0.0707(7) Uani d . 1.00 . .
H H1 0.1366 -0.0270 0.1593 0.047 Uiso c R 1.00 . .
H H3 0.4868 -0.1155 0.0035 0.057 Uiso c R 1.00 . .
H H4 0.1918 -0.1502 -0.0687 0.057 Uiso c R 1.00 . .
H H8 -0.0897 0.0599 0.0785 0.052 Uiso c R 1.00 . .
H H11 0.4567 0.1845 0.1426 0.062 Uiso c R 1.00 . .
H H12 0.4697 0.3312 0.2291 0.078 Uiso c R 1.00 . .
H H13 0.2174 0.3679 0.3167 0.076 Uiso c R 1.00 . .
H H14 -0.0495 0.2570 0.3202 0.063 Uiso c R 1.00 . .
H H21 0.4604 -0.0320 0.1369 0.055 Uiso c R 1.00 . .
H H22 0.4448 0.0495 0.0619 0.055 Uiso c R 1.00 . .
H H51 0.3847 -0.0058 -0.1226 0.072 Uiso c R 1.00 . .
H H52 0.1634 0.0017 -0.1461 0.072 Uiso c R 1.00 . .
H H61 0.3655 0.1322 -0.0341 0.079 Uiso c R 1.00 . .
H H62 0.2399 0.1696 -0.1110 0.079 Uiso c R 1.00 . .
H H71 -0.0348 0.1477 -0.0427 0.072 Uiso c R 1.00 . .
H H72 0.1032 0.2016 0.0236 0.072 Uiso c R 1.00 . .
H H101 0.3263 -0.2488 0.0498 0.077 Uiso c R 1.00 . .
H H161 -0.3243 0.0282 0.2967 0.085 Uiso c R 1.00 . .
H H162 -0.1856 0.1007 0.3489 0.085 Uiso c R 1.00 . .
H H163 -0.3260 0.1522 0.2839 0.085 Uiso c R 1.00 . .

loop_
_atom_site_aniso_label
_atom_site_aniso_U_11
_atom_site_aniso_U_22
_atom_site_aniso_U_33
_atom_site_aniso_U_12
_atom_site_aniso_U_13
_atom_site_aniso_U_23
O1 0.0884(9) 0.0367(7) 0.0664(9) 0.0155(8) 0.0188(8) 0.0031(7)
O2 0.0536(7) 0.0633(10) 0.0698(10) -0.0144(8) -0.0018(8) -0.0159(9)
O3 0.0580(7) 0.0607(9) 0.0591(9) -0.0141(8) 0.0173(7) -0.0219(7)
C1 0.0433(9) 0.0327(10) 0.0410(10) 0.0023(8) 0.0029(8) -0.0021(8)
C2 0.0448(10) 0.0422(11) 0.0502(12) 0.0061(10) -0.0038(9) -0.0003(10)
C3 0.0494(11) 0.0398(11) 0.0537(12) 0.0076(10) 0.0110(10) -0.0023(10)
C4 0.0553(11) 0.0392(11) 0.0472(11) -0.0009(10) 0.0070(10) -0.0121(9)
C5 0.0638(13) 0.0677(14) 0.0488(12) 0.0024(13) 0.0070(11) 0.0001(11)
C6 0.0879(16) 0.0525(14) 0.0566(14) -0.0027(14) -0.0052(13) 0.0114(12)
C7 0.0857(15) 0.0436(12) 0.0503(12) 0.0147(12) -0.0154(12) -0.0024(11)
C8 0.0421(9) 0.0428(11) 0.0452(10) 0.0068(9) -0.0030(9) -0.0122(10)
C9 0.0454(10) 0.0447(11) 0.0420(11) -0.0015(10) -0.0025(9) -0.0042(10)
C10 0.0491(10) 0.0333(10) 0.0341(9) 0.0000(9) -0.0037(9) -0.0003(8)
C11 0.0595(12) 0.0452(11) 0.0509(12) -0.0091(11) 0.0081(10) -0.0048(10)
C12 0.0772(14) 0.0512(14) 0.0675(15) -0.0229(13) 0.0124(13) -0.0159(12)
C13 0.0856(15) 0.0440(13) 0.0600(14) -0.0115(13) 0.0037(13) -0.0156(11)
C14 0.0650(13) 0.0442(12) 0.0488(12) 0.0023(11) 0.0065(11) -0.0104(10)
C15 0.0519(11) 0.0396(11) 0.0397(11) -0.0022(9) -0.0024(10) -0.0023(10)
C16 0.0503(12) 0.0801(17) 0.0816(16) -0.0057(13) 0.0152(12) -0.0221(14)

loop_
_atom_type_symbol
_atom_type_description
_atom_type_scat_dispersion_real
_atom_type_scat_dispersion_imag
_atom_type_scat_source
C C 0.003 0.002
;
International Tables for Crystallography
(1992, Vol. C, Tables 4.2.6.8 and 6.1.1.4)
;
H H 0.000 0.000
;
International Tables for Crystallography
(1992, Vol. C, Table 6.1.1.4)
;
O O 0.011 0.006
;
International Tables for Crystallography
(1992, Vol. C, Tables 4.2.6.8 and 6.1.1.4)
;

loop_
_geom_angle_atom_site_label_1
_geom_angle_atom_site_label_2
_geom_angle_atom_site_label_3
_geom_angle_site_symmetry_1
_geom_angle_site_symmetry_2
_geom_angle_site_symmetry_3
_geom_angle
_geom_angle_publ_flag
C15 O3 C16 . . . 118.18(15) ?
C2 C1 C8 . . . 111.91(14) ?
C2 C1 C10 . . . 114.46(14) ?
C8 C1 C10 . . . 110.96(14) ?
C1 C2 C3 . . . 112.99(15) ?
O1 C3 C2 . . . 106.53(15) ?
O1 C3 C4 . . . 109.33(15) ?
C2 C3 C4 . . . 113.56(16) ?
C3 C4 C5 . . . 115.78(16) ?
C3 C4 C9 . . . 107.58(15) ?
C5 C4 C9 . . . 107.97(16) ?
C4 C5 C6 . . . 114.78(17) ?
C5 C6 C7 . . . 113.23(18) ?
C6 C7 C8 . . . 115.36(16) ?
C1 C8 C7 . . . 115.97(15) ?
C1 C8 C9 . . . 107.82(15) ?
C7 C8 C9 . . . 108.12(15) ?
O2 C9 C4 . . . 124.46(18) ?
O2 C9 C8 . . . 122.92(17) ?
C4 C9 C8 . . . 112.62(15) ?
C1 C10 C11 . . . 123.56(16) ?
C1 C10 C15 . . . 119.53(16) ?
C11 C10 C15 . . . 116.91(17) ?
C10 C11 C12 . . . 122.11(19) ?
C11 C12 C13 . . . 119.6(2) ?
C12 C13 C14 . . . 120.6(2) ?
C13 C14 C15 . . . 119.12(19) ?
O3 C15 C10 . . . 115.32(16) ?
O3 C15 C14 . . . 123.07(17) ?
C10 C15 C14 . . . 121.60(17) ?
C3 O1 H101 . . . 109.0 ?
C2 C1 H1 . . . 106.3 ?
C8 C1 H1 . . . 106.3 ?
C10 C1 H1 . . . 106.3 ?
C1 C2 H21 . . . 108.6 ?
C1 C2 H22 . . . 108.6 ?
C3 C2 H21 . . . 108.6 ?
C3 C2 H22 . . . 108.6 ?
H21 C2 H22 . . . 109.5 ?
O1 C3 H3 . . . 109.1 ?
C2 C3 H3 . . . 109.1 ?
C4 C3 H3 . . . 109.1 ?
C3 C4 H4 . . . 108.4 ?
C5 C4 H4 . . . 108.4 ?
C9 C4 H4 . . . 108.4 ?
C4 C5 H51 . . . 108.1 ?
C4 C5 H52 . . . 108.1 ?
C6 C5 H51 . . . 108.1 ?
C6 C5 H52 . . . 108.1 ?
H51 C5 H52 . . . 109.5 ?
C5 C6 H61 . . . 108.5 ?
C5 C6 H62 . . . 108.5 ?
C7 C6 H61 . . . 108.5 ?
C7 C6 H62 . . . 108.5 ?
H61 C6 H62 . . . 109.5 ?
C6 C7 H71 . . . 108.0 ?
C6 C7 H72 . . . 108.0 ?
C8 C7 H71 . . . 108.0 ?
C8 C7 H72 . . . 108.0 ?
H71 C7 H72 . . . 109.5 ?
C1 C8 H8 . . . 108.2 ?
C7 C8 H8 . . . 108.2 ?
C9 C8 H8 . . . 108.2 ?
C10 C11 H11 . . . 118.9 ?
C12 C11 H11 . . . 118.9 ?
C11 C12 H12 . . . 120.2 ?
C13 C12 H12 . . . 120.2 ?
C12 C13 H13 . . . 119.7 ?
C14 C13 H13 . . . 119.7 ?
C13 C14 H14 . . . 120.4 ?
C15 C14 H14 . . . 120.4 ?
O3 C16 H161 . . . 109.5 ?
O3 C16 H162 . . . 109.5 ?
O3 C16 H163 . . . 109.5 ?
H161 C16 H162 . . . 109.5 ?
H161 C16 H163 . . . 109.5 ?
H162 C16 H163 . . . 109.5 ?

loop_
_geom_bond_atom_site_label_1
_geom_bond_atom_site_label_2
_geom_bond_site_symmetry_1
_geom_bond_site_symmetry_2
_geom_bond_distance
_geom_bond_publ_flag
O1 C3 . . 1.430(2) ?
O2 C9 . . 1.216(2) ?
O3 C15 . . 1.376(2) ?
O3 C16 . . 1.419(2) ?
C1 C2 . . 1.537(2) ?
C1 C8 . . 1.561(2) ?
C1 C10 . . 1.520(2) ?
C2 C3 . . 1.523(2) ?
C3 C4 . . 1.533(2) ?
C4 C5 . . 1.545(2) ?
C4 C9 . . 1.501(2) ?
C5 C6 . . 1.531(3) ?
C6 C7 . . 1.505(3) ?
C7 C8 . . 1.535(2) ?
C8 C9 . . 1.500(2) ?
C10 C11 . . 1.378(2) ?
C10 C15 . . 1.406(2) ?
C11 C12 . . 1.389(2) ?
C12 C13 . . 1.365(3) ?
C13 C14 . . 1.384(3) ?
C14 C15 . . 1.386(2) ?
O1 H101 . . 0.846 ?
C1 H1 . . 0.980 ?
C2 H21 . . 0.970 ?
C2 H22 . . 0.970 ?
C3 H3 . . 0.980 ?
C4 H4 . . 0.980 ?
C5 H51 . . 0.970 ?
C5 H52 . . 0.970 ?
C6 H61 . . 0.970 ?
C6 H62 . . 0.970 ?
C7 H71 . . 0.970 ?
C7 H72 . . 0.970 ?
C8 H8 . . 0.980 ?
C11 H11 . . 0.930 ?
C12 H12 . . 0.930 ?
C13 H13 . . 0.930 ?
C14 H14 . . 0.930 ?
C16 H161 . . 0.960 ?
C16 H162 . . 0.960 ?
C16 H163 . . 0.960 ?

loop_
_geom_hbond_atom_site_label_D
_geom_hbond_atom_site_label_H
_geom_hbond_atom_site_label_A
_geom_hbond_site_symmetry_D
_geom_hbond_site_symmetry_H
_geom_hbond_site_symmetry_A
_geom_hbond_distance_DH
_geom_hbond_distance_HA
_geom_hbond_distance_DA
_geom_hbond_angle_DHA
_geom_hbond_publ_flag
O1 H101 O2 . . 2_545 0.846 1.988 2.8268(19) 171.3 yes
O1 H101 O2 2_445 2_445 . 0.846 1.988 2.8268(19) 171.3 yes
C14 H14 O1 . . 3_555 0.930 2.506 3.434(2) 176.0 yes

loop_
_geom_torsion_atom_site_label_1
_geom_torsion_atom_site_label_2
_geom_torsion_atom_site_label_3
_geom_torsion_atom_site_label_4
_geom_torsion_site_symmetry_1
_geom_torsion_site_symmetry_2
_geom_torsion_site_symmetry_3
_geom_torsion_site_symmetry_4
_geom_torsion
_geom_torsion_publ_flag
C16 O3 C15 C10 . . . . 170.27(16) ?
C16 O3 C15 C14 . . . . -8.4(2) ?
C2 C1 C8 C7 . . . . -67.5(2) ?
C2 C1 C8 C9 . . . . 53.83(19) ?
C8 C1 C2 C3 . . . . -47.7(2) ?
C2 C1 C10 C11 . . . . 19.8(2) ?
C2 C1 C10 C15 . . . . -160.11(16) ?
C10 C1 C2 C3 . . . . -175.04(15) ?
C8 C1 C10 C11 . . . . -108.0(2) ?
C8 C1 C10 C15 . . . . 72.1(2) ?
C10 C1 C8 C7 . . . . 61.7(2) ?
C10 C1 C8 C9 . . . . -176.97(14) ?
C1 C2 C3 O1 . . . . -71.93(19) ?
C1 C2 C3 C4 . . . . 48.5(2) ?
O1 C3 C4 C5 . . . . -174.64(15) ?
O1 C3 C4 C9 . . . . 64.54(19) ?
C2 C3 C4 C5 . . . . 66.5(2) ?
C2 C3 C4 C9 . . . . -54.3(2) ?
C3 C4 C5 C6 . . . . -69.7(2) ?
C3 C4 C9 O2 . . . . -116.3(2) ?
C3 C4 C9 C8 . . . . 63.5(2) ?
C5 C4 C9 O2 . . . . 118.0(2) ?
C5 C4 C9 C8 . . . . -62.1(2) ?
C9 C4 C5 C6 . . . . 50.9(2) ?
C4 C5 C6 C7 . . . . -42.5(2) ?
C5 C6 C7 C8 . . . . 42.9(2) ?
C6 C7 C8 C1 . . . . 69.4(2) ?
C6 C7 C8 C9 . . . . -51.8(2) ?
C1 C8 C9 O2 . . . . 116.16(19) ?
C1 C8 C9 C4 . . . . -63.67(19) ?
C7 C8 C9 O2 . . . . -117.7(2) ?
C7 C8 C9 C4 . . . . 62.4(2) ?
C1 C10 C11 C12 . . . . -179.26(18) ?
C1 C10 C15 O3 . . . . 1.2(2) ?
C1 C10 C15 C14 . . . . 179.90(17) ?
C11 C10 C15 O3 . . . . -178.77(16) ?
C11 C10 C15 C14 . . . . 0.0(2) ?
C15 C10 C11 C12 . . . . 0.7(2) ?
C10 C11 C12 C13 . . . . -0.9(3) ?
C11 C12 C13 C14 . . . . 0.4(3) ?
C12 C13 C14 C15 . . . . 0.2(3) ?
C13 C14 C15 O3 . . . . 178.22(18) ?
C13 C14 C15 C10 . . . . -0.4(2) ?

loop_
_cod_related_entry_id
_cod_related_entry_database
_cod_related_entry_code
1 ChemSpider 24742938
